data_4076480
loop_
_publ_author_name
'Braun, Markus'
'Frank, Walter'
'Ganter, Christian'

_publ_section_title
;
 Reactivity of an Oxalamide-Based N-Heterocyclic Carbene
;
_journal_issue 5
_journal_name_full Organometallics
_journal_page_first 1927
_journal_paper_doi 10.1021/om201235c
_journal_volume 31
_journal_year 2012
_chemical_formula_moiety 'C29 H34 Cl N2 O2 Rh'
_chemical_formula_sum 'C29 H34 Cl N2 O2 Rh'
_chemical_formula_weight 580.94
_chemical_name_systematic
; 
 ? 
;
_space_group_IT_number 14
_symmetry_cell_setting monoclinic
_symmetry_space_group_name_Hall '-P 2yn'
_symmetry_space_group_name_H-M 'P 1 21/n 1'
_atom_sites_solution_hydrogens difmap
_atom_sites_solution_primary direct
_atom_sites_solution_secondary difmap
_audit_creation_method SHELXL-97
_cell_angle_alpha 90.00
_cell_angle_beta 98.205(7)
_cell_angle_gamma 90.00
_cell_formula_units_Z 4
_cell_length_a 11.3659(7)
_cell_length_b 15.1471(6)
_cell_length_c 15.9812(10)
_cell_measurement_reflns_used 8000
_cell_measurement_temperature 291(2)
_cell_measurement_theta_max 21.65
_cell_measurement_theta_min 6.45
_cell_volume 2723.2(3)
_computing_cell_refinement 'IPDS Software (Stoe & Cie, 2000)'
_computing_data_collection 'IPDS Software (Stoe & Cie, 2000)'
_computing_data_reduction 'IPDS Software (Stoe & Cie, 2000)'
_computing_molecular_graphics 'SHELXTL (Sheldrick, 2008)'
_computing_publication_material 'SHELXL-97 (Sheldrick, 2008)'
_computing_structure_refinement 'SHELXL-97 (Sheldrick, 2008)'
_computing_structure_solution 'SHELXS-97 (Sheldrick, 2008)'
_diffrn_ambient_temperature 291(2)
_diffrn_detector_area_resol_mean 6.67
_diffrn_measured_fraction_theta_full 0.999
_diffrn_measured_fraction_theta_max 0.999
_diffrn_measurement_device_type 'Stoe IPDS'
_diffrn_measurement_method \f-scans
_diffrn_radiation_monochromator graphite
_diffrn_radiation_source 'fine-focus sealed tube'
_diffrn_radiation_type MoK\a
_diffrn_radiation_wavelength 0.71073
_diffrn_reflns_av_R_equivalents 0.0403
_diffrn_reflns_av_sigmaI/netI 0.0303
_diffrn_reflns_limit_h_max 13
_diffrn_reflns_limit_h_min -13
_diffrn_reflns_limit_k_max 18
_diffrn_reflns_limit_k_min -18
_diffrn_reflns_limit_l_max 19
_diffrn_reflns_limit_l_min -19
_diffrn_reflns_number 33034
_diffrn_reflns_theta_full 25.85
_diffrn_reflns_theta_max 25.85
_diffrn_reflns_theta_min 2.07
_diffrn_standards_decay_% 0
_exptl_absorpt_coefficient_mu 0.753
_exptl_absorpt_correction_type none
_exptl_crystal_colour red
_exptl_crystal_density_diffrn 1.417
_exptl_crystal_density_method 'not measured'
_exptl_crystal_description prism
_exptl_crystal_F_000 1200
_exptl_crystal_size_max 0.10
_exptl_crystal_size_mid 0.04
_exptl_crystal_size_min 0.03
_refine_diff_density_max 0.480
_refine_diff_density_min -0.406
_refine_diff_density_rms 0.169
_refine_ls_extinction_method none
_refine_ls_goodness_of_fit_ref 1.002
_refine_ls_hydrogen_treatment constr
_refine_ls_matrix_type full
_refine_ls_number_parameters 322
_refine_ls_number_reflns 5262
_refine_ls_number_restraints 0
_refine_ls_restrained_S_all 1.002
_refine_ls_R_factor_all 0.0484
_refine_ls_R_factor_gt 0.0338
_refine_ls_shift/su_max 0.000
_refine_ls_shift/su_mean 0.000
_refine_ls_structure_factor_coef Fsqd
_refine_ls_weighting_details 'calc w=1/[\s^2^(Fo^2^)+(0.0550P)^2^+0.0000P] where P=(Fo^2^+2Fc^2^)/3'
_refine_ls_weighting_scheme calc
_refine_ls_wR_factor_gt 0.0785
_refine_ls_wR_factor_ref 0.0878
_reflns_number_gt 3947
_reflns_number_total 5262
_reflns_threshold_expression >2sigma(I)
_cod_data_source_file om201235c_si_001.cif
_cod_data_source_block opus1000_compound_10
_cod_depositor_comments
;
The following automatic conversions were performed:
'_atom_site_symetry_multiplicity' tag replaced with
'_atom_site_symmetry_multiplicity'.

Automatic conversion script
Id: cif_correct_tags 1440 2010-10-19 06:21:57Z saulius 
;
_cod_original_sg_symbol_H-M 'P 21/n'
_cod_database_code 4076480

loop_
_symmetry_equiv_pos_as_xyz
'x, y, z'
'-x+1/2, y+1/2, -z+1/2'
'-x, -y, -z'
'x-1/2, -y-1/2, z-1/2'

loop_
_atom_site_label
_atom_site_type_symbol
_atom_site_fract_x
_atom_site_fract_y
_atom_site_fract_z
_atom_site_U_iso_or_equiv
_atom_site_adp_type
_atom_site_occupancy
_atom_site_symmetry_multiplicity
_atom_site_calc_flag
_atom_site_refinement_flags
Rh1 Rh 0.155498(18) 0.082685(16) 0.195192(14) 0.04009(9) Uani 1 1 d .
Cl1 Cl 0.17972(8) -0.06801(6) 0.23355(6) 0.0612(2) Uani 1 1 d .
O1 O 0.6077(2) 0.1637(2) 0.18314(19) 0.0874(9) Uani 1 1 d .
O2 O 0.5738(2) 0.1591(2) 0.36463(19) 0.0875(9) Uani 1 1 d .
N1 N 0.4065(2) 0.12946(18) 0.16728(16) 0.0468(6) Uani 1 1 d .
N2 N 0.3840(2) 0.11883(19) 0.30280(16) 0.0473(6) Uani 1 1 d .
C1 C 0.3235(3) 0.1108(2) 0.22108(19) 0.0416(6) Uani 1 1 d .
C2 C 0.5182(3) 0.1483(3) 0.2117(2) 0.0595(9) Uani 1 1 d .
C3 C 0.5007(3) 0.1441(3) 0.3041(2) 0.0614(9) Uani 1 1 d .
C4 C 0.3821(3) 0.1276(2) 0.0759(2) 0.0478(7) Uani 1 1 d .
C5 C 0.3611(3) 0.0472(3) 0.0347(2) 0.0553(8) Uani 1 1 d .
C6 C 0.3238(3) 0.0500(3) -0.0520(2) 0.0691(11) Uani 1 1 d .
H61 H 0.3075 -0.0028 -0.0810 0.083 Uiso 1 1 calc R
C7 C 0.3102(3) 0.1281(3) -0.0964(2) 0.0752(12) Uani 1 1 d .
C8 C 0.3400(3) 0.2052(3) -0.0539(2) 0.0679(10) Uani 1 1 d .
H81 H 0.3354 0.2578 -0.0842 0.081 Uiso 1 1 calc R
C9 C 0.3770(3) 0.2079(2) 0.0328(2) 0.0545(8) Uani 1 1 d .
C10 C 0.3780(3) -0.0391(3) 0.0806(3) 0.0709(11) Uani 1 1 d .
H101 H 0.4440 -0.0347 0.1251 0.106 Uiso 1 1 calc R
H102 H 0.3934 -0.0846 0.0418 0.106 Uiso 1 1 calc R
H103 H 0.3073 -0.0534 0.1043 0.106 Uiso 1 1 calc R
C11 C 0.2621(5) 0.1278(5) -0.1900(3) 0.120(2) Uani 1 1 d .
H111 H 0.3102 0.0899 -0.2194 0.180 Uiso 1 1 calc R
H112 H 0.2641 0.1867 -0.2119 0.180 Uiso 1 1 calc R
H113 H 0.1816 0.1067 -0.1980 0.180 Uiso 1 1 calc R
C12 C 0.4056(4) 0.2942(3) 0.0772(3) 0.0700(10) Uani 1 1 d .
H121 H 0.3947 0.3415 0.0368 0.105 Uiso 1 1 calc R
H122 H 0.4866 0.2936 0.1042 0.105 Uiso 1 1 calc R
H123 H 0.3537 0.3028 0.1189 0.105 Uiso 1 1 calc R
C13 C 0.3347(3) 0.0926(2) 0.37805(19) 0.0476(7) Uani 1 1 d .
C14 C 0.3612(3) 0.0079(2) 0.40879(19) 0.0521(8) Uani 1 1 d .
C15 C 0.3103(4) -0.0185(3) 0.4785(2) 0.0643(10) Uani 1 1 d .
H151 H 0.3256 -0.0752 0.4996 0.077 Uiso 1 1 calc R
C16 C 0.2377(4) 0.0361(3) 0.5176(2) 0.0704(10) Uani 1 1 d .
C17 C 0.2200(4) 0.1208(3) 0.4882(2) 0.0698(10) Uani 1 1 d .
H171 H 0.1741 0.1588 0.5158 0.084 Uiso 1 1 calc R
C18 C 0.2682(3) 0.1519(2) 0.4188(2) 0.0565(8) Uani 1 1 d .
C19 C 0.4416(4) -0.0536(3) 0.3695(3) 0.0668(10) Uani 1 1 d .
H191 H 0.4470 -0.1089 0.3992 0.100 Uiso 1 1 calc R
H192 H 0.5193 -0.0279 0.3729 0.100 Uiso 1 1 calc R
H193 H 0.4099 -0.0634 0.3113 0.100 Uiso 1 1 calc R
C20 C 0.1794(5) 0.0044(4) 0.5921(3) 0.1060(18) Uani 1 1 d .
H201 H 0.2352 -0.0304 0.6291 0.159 Uiso 1 1 calc R
H202 H 0.1111 -0.0309 0.5718 0.159 Uiso 1 1 calc R
H203 H 0.1552 0.0544 0.6223 0.159 Uiso 1 1 calc R
C21 C 0.2499(4) 0.2461(3) 0.3917(3) 0.0745(11) Uani 1 1 d .
H211 H 0.3065 0.2616 0.3549 0.112 Uiso 1 1 calc R
H212 H 0.2607 0.2837 0.4405 0.112 Uiso 1 1 calc R
H213 H 0.1709 0.2534 0.3621 0.112 Uiso 1 1 calc R
C22 C 0.1162(3) 0.1886(2) 0.1077(2) 0.0525(8) Uani 1 1 d .
H221 H 0.1870 0.2128 0.0876 0.063 Uiso 1 1 calc R
C23 C 0.1015(3) 0.2186(2) 0.1871(2) 0.0555(8) Uani 1 1 d .
H231 H 0.1638 0.2596 0.2115 0.067 Uiso 1 1 calc R
C24 C -0.0187(3) 0.2348(3) 0.2172(3) 0.0714(10) Uani 1 1 d .
H241 H -0.0759 0.2530 0.1694 0.086 Uiso 1 1 calc R
H242 H -0.0104 0.2827 0.2579 0.086 Uiso 1 1 calc R
C25 C -0.0660(3) 0.1535(3) 0.2576(3) 0.0747(11) Uani 1 1 d .
H251 H -0.0365 0.1541 0.3177 0.090 Uiso 1 1 calc R
H252 H -0.1520 0.1574 0.2515 0.090 Uiso 1 1 calc R
C26 C -0.0331(3) 0.0680(3) 0.2217(2) 0.0604(9) Uani 1 1 d .
H261 H -0.0454 0.0168 0.2570 0.072 Uiso 1 1 calc R
C27 C -0.0349(3) 0.0480(3) 0.1381(2) 0.0639(10) Uani 1 1 d .
H271 H -0.0474 -0.0147 0.1248 0.077 Uiso 1 1 calc R
C28 C -0.0794(3) 0.1094(3) 0.0663(3) 0.0784(12) Uani 1 1 d .
H281 H -0.1374 0.1496 0.0843 0.094 Uiso 1 1 calc R
H282 H -0.1189 0.0752 0.0192 0.094 Uiso 1 1 calc R
C29 C 0.0203(3) 0.1625(3) 0.0371(2) 0.0745(12) Uani 1 1 d .
H291 H 0.0557 0.1281 -0.0040 0.089 Uiso 1 1 calc R
H292 H -0.0129 0.2156 0.0090 0.089 Uiso 1 1 calc R

loop_
_atom_site_aniso_label
_atom_site_aniso_U_11
_atom_site_aniso_U_22
_atom_site_aniso_U_33
_atom_site_aniso_U_23
_atom_site_aniso_U_13
_atom_site_aniso_U_12
Rh1 0.03744(13) 0.04057(15) 0.04259(13) 0.00232(11) 0.00687(8) -0.00356(10)
Cl1 0.0692(5) 0.0433(5) 0.0722(5) 0.0075(4) 0.0145(4) -0.0018(4)
O1 0.0436(13) 0.121(3) 0.097(2) 0.0119(18) 0.0076(13) -0.0179(15)
O2 0.0711(17) 0.102(2) 0.0786(19) 0.0161(17) -0.0257(14) -0.0277(16)
N1 0.0372(12) 0.0511(17) 0.0521(15) 0.0040(12) 0.0067(10) -0.0055(11)
N2 0.0474(13) 0.0454(15) 0.0463(14) 0.0039(11) -0.0029(11) -0.0069(11)
C1 0.0461(15) 0.0321(16) 0.0462(16) 0.0036(12) 0.0049(12) 0.0018(12)
C2 0.0385(16) 0.066(2) 0.072(2) 0.0078(18) 0.0034(15) -0.0095(15)
C3 0.0514(18) 0.060(2) 0.067(2) 0.0125(18) -0.0113(16) -0.0126(16)
C4 0.0399(15) 0.054(2) 0.0512(18) 0.0005(15) 0.0116(13) -0.0051(14)
C5 0.0465(17) 0.058(2) 0.066(2) -0.0041(17) 0.0243(15) -0.0115(15)
C6 0.067(2) 0.081(3) 0.065(2) -0.020(2) 0.0281(18) -0.033(2)
C7 0.068(2) 0.108(4) 0.053(2) 0.004(2) 0.0184(17) -0.032(2)
C8 0.061(2) 0.084(3) 0.061(2) 0.017(2) 0.0182(17) -0.015(2)
C9 0.0468(17) 0.059(2) 0.060(2) 0.0073(16) 0.0154(14) -0.0070(15)
C10 0.070(2) 0.053(2) 0.096(3) -0.005(2) 0.035(2) -0.0058(19)
C11 0.135(5) 0.170(6) 0.054(2) 0.003(3) 0.014(3) -0.082(4)
C12 0.077(2) 0.052(2) 0.084(3) 0.0072(19) 0.021(2) -0.0072(19)
C13 0.0555(17) 0.0426(19) 0.0424(16) 0.0018(13) -0.0009(13) -0.0038(14)
C14 0.0630(19) 0.045(2) 0.0439(17) -0.0022(14) -0.0070(14) -0.0031(15)
C15 0.088(3) 0.052(2) 0.0491(19) 0.0083(16) -0.0028(18) -0.0075(19)
C16 0.085(3) 0.078(3) 0.0477(19) 0.0013(19) 0.0075(18) -0.013(2)
C17 0.080(3) 0.076(3) 0.054(2) -0.011(2) 0.0122(18) 0.004(2)
C18 0.069(2) 0.044(2) 0.0529(19) -0.0064(15) -0.0041(16) 0.0004(16)
C19 0.082(3) 0.047(2) 0.069(2) -0.0007(17) 0.0013(19) 0.0070(18)
C20 0.136(5) 0.122(5) 0.065(3) 0.011(3) 0.035(3) -0.018(4)
C21 0.097(3) 0.047(2) 0.074(2) -0.0067(19) -0.003(2) 0.010(2)
C22 0.0433(16) 0.056(2) 0.058(2) 0.0194(16) 0.0065(14) -0.0016(14)
C23 0.0461(16) 0.046(2) 0.074(2) 0.0090(16) 0.0086(15) 0.0048(14)
C24 0.059(2) 0.067(3) 0.092(3) 0.001(2) 0.0238(19) 0.0125(18)
C25 0.056(2) 0.081(3) 0.094(3) 0.009(2) 0.034(2) 0.0086(19)
C26 0.0422(16) 0.068(3) 0.075(2) 0.0110(18) 0.0202(15) -0.0088(15)
C27 0.0442(17) 0.069(3) 0.075(2) 0.0057(19) -0.0028(16) -0.0213(16)
C28 0.056(2) 0.099(3) 0.074(3) 0.014(2) -0.0126(18) -0.014(2)
C29 0.060(2) 0.101(3) 0.059(2) 0.023(2) -0.0045(17) -0.006(2)

loop_
_atom_type_symbol
_atom_type_description
_atom_type_scat_dispersion_real
_atom_type_scat_dispersion_imag
_atom_type_scat_source
C C 0.0033 0.0016 'International Tables Vol C Tables 4.2.6.8 and 6.1.1.4'
H H 0.0000 0.0000 'International Tables Vol C Tables 4.2.6.8 and 6.1.1.4'
N N 0.0061 0.0033 'International Tables Vol C Tables 4.2.6.8 and 6.1.1.4'
O O 0.0106 0.0060 'International Tables Vol C Tables 4.2.6.8 and 6.1.1.4'
Cl Cl 0.1484 0.1585 'International Tables Vol C Tables 4.2.6.8 and 6.1.1.4'
Rh Rh -1.1178 0.9187 'International Tables Vol C Tables 4.2.6.8 and 6.1.1.4'

loop_
_geom_angle_atom_site_label_1
_geom_angle_atom_site_label_2
_geom_angle_atom_site_label_3
_geom_angle
C1 Rh1 C22 94.71(12)
C1 Rh1 C23 93.82(13)
C22 Rh1 C23 37.60(13)
C1 Rh1 C26 156.03(14)
C22 Rh1 C26 94.68(13)
C23 Rh1 C26 80.48(13)
C1 Rh1 C27 168.83(13)
C22 Rh1 C27 79.27(13)
C23 Rh1 C27 87.13(14)
C26 Rh1 C27 35.02(14)
C1 Rh1 Cl1 94.69(9)
C22 Rh1 Cl1 154.15(10)
C23 Rh1 Cl1 163.97(10)
C26 Rh1 Cl1 86.26(10)
C27 Rh1 Cl1 87.15(11)
C2 N1 C1 112.0(3)
C2 N1 C4 123.2(3)
C1 N1 C4 124.8(2)
C3 N2 C1 112.6(3)
C3 N2 C13 123.2(3)
C1 N2 C13 123.8(2)
N2 C1 N1 105.9(2)
N2 C1 Rh1 123.9(2)
N1 C1 Rh1 130.1(2)
O1 C2 N1 127.5(4)
O1 C2 C3 128.0(3)
N1 C2 C3 104.5(3)
O2 C3 N2 128.1(4)
O2 C3 C2 127.1(3)
N2 C3 C2 104.8(3)
C5 C4 C9 122.6(3)
C5 C4 N1 119.3(3)
C9 C4 N1 118.0(3)
C4 C5 C6 116.9(4)
C4 C5 C10 122.2(3)
C6 C5 C10 120.9(4)
C7 C6 C5 122.4(4)
C7 C6 H61 118.8
C5 C6 H61 118.8
C6 C7 C8 118.4(4)
C6 C7 C11 120.3(5)
C8 C7 C11 121.3(5)
C7 C8 C9 122.6(4)
C7 C8 H81 118.7
C9 C8 H81 118.7
C8 C9 C4 116.8(3)
C8 C9 C12 120.8(3)
C4 C9 C12 122.4(3)
C5 C10 H101 109.5
C5 C10 H102 109.5
H101 C10 H102 109.5
C5 C10 H103 109.5
H101 C10 H103 109.5
H102 C10 H103 109.5
C7 C11 H111 109.5
C7 C11 H112 109.5
H111 C11 H112 109.5
C7 C11 H113 109.5
H111 C11 H113 109.5
H112 C11 H113 109.5
C9 C12 H121 109.5
C9 C12 H122 109.5
H121 C12 H122 109.5
C9 C12 H123 109.5
H121 C12 H123 109.5
H122 C12 H123 109.5
C14 C13 C18 122.2(3)
C14 C13 N2 117.1(3)
C18 C13 N2 120.6(3)
C15 C14 C13 117.2(3)
C15 C14 C19 120.3(3)
C13 C14 C19 122.5(3)
C14 C15 C16 122.5(4)
C14 C15 H151 118.8
C16 C15 H151 118.8
C17 C16 C15 118.2(4)
C17 C16 C20 120.3(4)
C15 C16 C20 121.4(4)
C16 C17 C18 122.4(4)
C16 C17 H171 118.8
C18 C17 H171 118.8
C17 C18 C13 117.2(3)
C17 C18 C21 120.1(4)
C13 C18 C21 122.7(3)
C14 C19 H191 109.5
C14 C19 H192 109.5
H191 C19 H192 109.5
C14 C19 H193 109.5
H191 C19 H193 109.5
H192 C19 H193 109.5
C16 C20 H201 109.5
C16 C20 H202 109.5
H201 C20 H202 109.5
C16 C20 H203 109.5
H201 C20 H203 109.5
H202 C20 H203 109.5
C18 C21 H211 109.5
C18 C21 H212 109.5
H211 C21 H212 109.5
C18 C21 H213 109.5
H211 C21 H213 109.5
H212 C21 H213 109.5
C23 C22 C29 127.3(3)
C23 C22 Rh1 71.76(19)
C29 C22 Rh1 110.8(2)
C23 C22 H221 113.1
C29 C22 H221 113.1
Rh1 C22 H221 113.1
C22 C23 C24 124.9(3)
C22 C23 Rh1 70.6(2)
C24 C23 Rh1 113.3(2)
C22 C23 H231 113.5
C24 C23 H231 113.5
Rh1 C23 H231 113.5
C23 C24 C25 112.8(3)
C23 C24 H241 109.0
C25 C24 H241 109.0
C23 C24 H242 109.0
C25 C24 H242 109.0
H241 C24 H242 107.8
C26 C25 C24 114.6(3)
C26 C25 H251 108.6
C24 C25 H251 108.6
C26 C25 H252 108.6
C24 C25 H252 108.6
H251 C25 H252 107.6
C27 C26 C25 127.0(4)
C27 C26 Rh1 73.74(19)
C25 C26 Rh1 106.5(2)
C27 C26 H261 113.8
C25 C26 H261 113.8
Rh1 C26 H261 113.8
C26 C27 C28 124.3(4)
C26 C27 Rh1 71.24(19)
C28 C27 Rh1 110.9(2)
C26 C27 H271 114.2
C28 C27 H271 114.2
Rh1 C27 H271 114.2
C27 C28 C29 112.2(3)
C27 C28 H281 109.2
C29 C28 H281 109.2
C27 C28 H282 109.2
C29 C28 H282 109.2
H281 C28 H282 107.9
C22 C29 C28 113.6(3)
C22 C29 H291 108.8
C28 C29 H291 108.8
C22 C29 H292 108.8
C28 C29 H292 108.8
H291 C29 H292 107.7

loop_
_geom_bond_atom_site_label_1
_geom_bond_atom_site_label_2
_geom_bond_distance
Rh1 C1 1.942(3)
Rh1 C22 2.133(3)
Rh1 C23 2.147(3)
Rh1 C26 2.255(3)
Rh1 C27 2.286(3)
Rh1 Cl1 2.3693(9)
O1 C2 1.196(4)
O2 C3 1.203(4)
N1 C2 1.393(4)
N1 C1 1.393(4)
N1 C4 1.448(4)
N2 C3 1.379(4)
N2 C1 1.392(4)
N2 C13 1.452(4)
C2 C3 1.520(5)
C4 C5 1.388(5)
C4 C9 1.395(5)
C5 C6 1.391(5)
C5 C10 1.498(6)
C6 C7 1.376(6)
C6 H61 0.9300
C7 C8 1.370(6)
C7 C11 1.518(6)
C8 C9 1.389(5)
C8 H81 0.9300
C9 C12 1.501(5)
C10 H101 0.9600
C10 H102 0.9600
C10 H103 0.9600
C11 H111 0.9600
C11 H112 0.9600
C11 H113 0.9600
C12 H121 0.9600
C12 H122 0.9600
C12 H123 0.9600
C13 C14 1.390(5)
C13 C18 1.395(5)
C14 C15 1.385(5)
C14 C19 1.505(5)
C15 C16 1.380(6)
C15 H151 0.9300
C16 C17 1.372(6)
C16 C20 1.519(6)
C17 C18 1.388(5)
C17 H171 0.9300
C18 C21 1.497(5)
C19 H191 0.9600
C19 H192 0.9600
C19 H193 0.9600
C20 H201 0.9600
C20 H202 0.9600
C20 H203 0.9600
C21 H211 0.9600
C21 H212 0.9600
C21 H213 0.9600
C22 C23 1.379(5)
C22 C29 1.506(5)
C22 H221 0.9800
C23 C24 1.531(5)
C23 H231 0.9800
C24 C25 1.524(6)
C24 H241 0.9700
C24 H242 0.9700
C25 C26 1.486(6)
C25 H251 0.9700
C25 H252 0.9700
C26 C27 1.367(5)
C26 H261 0.9800
C27 C28 1.508(6)
C27 H271 0.9800
C28 C29 1.517(6)
C28 H281 0.9700
C28 H282 0.9700
C29 H291 0.9700
C29 H292 0.9700

loop_
_geom_torsion_atom_site_label_1
_geom_torsion_atom_site_label_2
_geom_torsion_atom_site_label_3
_geom_torsion_atom_site_label_4
_geom_torsion
C3 N2 C1 N1 1.7(4)
C13 N2 C1 N1 -170.8(3)
C3 N2 C1 Rh1 -176.5(2)
C13 N2 C1 Rh1 11.0(4)
C2 N1 C1 N2 0.6(4)
C4 N1 C1 N2 179.1(3)
C2 N1 C1 Rh1 178.6(3)
C4 N1 C1 Rh1 -2.9(5)
C22 Rh1 C1 N2 130.1(3)
C23 Rh1 C1 N2 92.4(3)
C26 Rh1 C1 N2 17.3(5)
C27 Rh1 C1 N2 -173.1(6)
Cl1 Rh1 C1 N2 -74.0(3)
C22 Rh1 C1 N1 -47.6(3)
C23 Rh1 C1 N1 -85.3(3)
C26 Rh1 C1 N1 -160.4(3)
C27 Rh1 C1 N1 9.2(9)
Cl1 Rh1 C1 N1 108.3(3)
C1 N1 C2 O1 177.2(4)
C4 N1 C2 O1 -1.3(6)
C1 N1 C2 C3 -2.4(4)
C4 N1 C2 C3 179.1(3)
C1 N2 C3 O2 177.4(4)
C13 N2 C3 O2 -10.0(6)
C1 N2 C3 C2 -3.1(4)
C13 N2 C3 C2 169.5(3)
O1 C2 C3 O2 3.1(7)
N1 C2 C3 O2 -177.3(4)
O1 C2 C3 N2 -176.4(4)
N1 C2 C3 N2 3.2(4)
C2 N1 C4 C5 108.8(4)
C1 N1 C4 C5 -69.5(4)
C2 N1 C4 C9 -73.2(4)
C1 N1 C4 C9 108.5(3)
C9 C4 C5 C6 -5.6(4)
N1 C4 C5 C6 172.3(3)
C9 C4 C5 C10 174.1(3)
N1 C4 C5 C10 -8.1(4)
C4 C5 C6 C7 1.3(5)
C10 C5 C6 C7 -178.4(3)
C5 C6 C7 C8 3.2(6)
C5 C6 C7 C11 -176.3(4)
C6 C7 C8 C9 -3.7(6)
C11 C7 C8 C9 175.8(4)
C7 C8 C9 C4 -0.3(5)
C7 C8 C9 C12 -178.3(4)
C5 C4 C9 C8 5.1(5)
N1 C4 C9 C8 -172.8(3)
C5 C4 C9 C12 -177.0(3)
N1 C4 C9 C12 5.1(4)
C3 N2 C13 C14 -77.8(4)
C1 N2 C13 C14 93.9(4)
C3 N2 C13 C18 99.6(4)
C1 N2 C13 C18 -88.7(4)
C18 C13 C14 C15 5.2(5)
N2 C13 C14 C15 -177.4(3)
C18 C13 C14 C19 -174.6(3)
N2 C13 C14 C19 2.8(4)
C13 C14 C15 C16 -1.0(5)
C19 C14 C15 C16 178.8(4)
C14 C15 C16 C17 -2.9(6)
C14 C15 C16 C20 177.8(4)
C15 C16 C17 C18 2.8(6)
C20 C16 C17 C18 -177.9(4)
C16 C17 C18 C13 1.1(6)
C16 C17 C18 C21 -177.6(4)
C14 C13 C18 C17 -5.3(5)
N2 C13 C18 C17 177.4(3)
C14 C13 C18 C21 173.3(3)
N2 C13 C18 C21 -3.9(5)
C1 Rh1 C22 C23 -90.2(2)
C26 Rh1 C22 C23 67.8(2)
C27 Rh1 C22 C23 99.3(2)
Cl1 Rh1 C22 C23 158.87(18)
C1 Rh1 C22 C29 146.0(3)
C23 Rh1 C22 C29 -123.8(3)
C26 Rh1 C22 C29 -56.1(3)
C27 Rh1 C22 C29 -24.5(3)
Cl1 Rh1 C22 C29 35.0(4)
C29 C22 C23 C24 -2.7(6)
Rh1 C22 C23 C24 -105.4(4)
C29 C22 C23 Rh1 102.7(4)
C1 Rh1 C23 C22 92.8(2)
C26 Rh1 C23 C22 -110.7(2)
C27 Rh1 C23 C22 -76.1(2)
Cl1 Rh1 C23 C22 -145.3(3)
C1 Rh1 C23 C24 -146.6(3)
C22 Rh1 C23 C24 120.6(4)
C26 Rh1 C23 C24 10.0(3)
C27 Rh1 C23 C24 44.6(3)
Cl1 Rh1 C23 C24 -24.6(6)
C22 C23 C24 C25 89.8(5)
Rh1 C23 C24 C25 7.9(5)
C23 C24 C25 C26 -32.3(5)
C24 C25 C26 C27 -43.2(5)
C24 C25 C26 Rh1 38.6(4)
C1 Rh1 C26 C27 176.5(3)
C22 Rh1 C26 C27 63.7(3)
C23 Rh1 C26 C27 98.7(3)
Cl1 Rh1 C26 C27 -90.4(2)
C1 Rh1 C26 C25 52.0(5)
C22 Rh1 C26 C25 -60.8(3)
C23 Rh1 C26 C25 -25.9(3)
C27 Rh1 C26 C25 -124.5(4)
Cl1 Rh1 C26 C25 145.1(3)
C25 C26 C27 C28 -4.3(5)
Rh1 C26 C27 C28 -103.0(3)
C25 C26 C27 Rh1 98.7(3)
C1 Rh1 C27 C26 -172.6(6)
C22 Rh1 C27 C26 -114.5(3)
C23 Rh1 C27 C26 -77.5(3)
Cl1 Rh1 C27 C26 87.6(2)
C1 Rh1 C27 C28 -52.1(9)
C22 Rh1 C27 C28 6.0(3)
C23 Rh1 C27 C28 43.0(3)
C26 Rh1 C27 C28 120.5(4)
Cl1 Rh1 C27 C28 -151.9(3)
C26 C27 C28 C29 94.7(5)
Rh1 C27 C28 C29 13.7(5)
C23 C22 C29 C28 -41.6(6)
Rh1 C22 C29 C28 40.9(5)
C27 C28 C29 C22 -35.7(6)
